data_7203443
loop_
_publ_author_name
'Rosamilia, Anthony E.'
'Giarrusso, Marilena A.'
'Scott, Janet L.'
'Strauss, Christopher R.'

_publ_section_title
;
 A direct, efficient synthesis of unsymmetrically substituted
 bis(arylidene)alkanones
;
_journal_issue 12
_journal_name_full 'Green Chemistry'
_journal_page_first 1042
_journal_paper_doi 10.1039/b606042k
_journal_volume 8
_journal_year 2006
_chemical_formula_moiety 'C10 H15 N O2'
_chemical_formula_sum 'C10 H15 N O2'
_chemical_formula_weight 181.23
_chemical_name_systematic
;
7a-Dimethylamino-5,6,7,7a-tetrahydro-4H-benzofuran-2-one
;
_space_group_IT_number 61
_symmetry_cell_setting orthorhombic
_symmetry_space_group_name_Hall '-P 2ac 2ab'
_symmetry_space_group_name_H-M 'P b c a'
_atom_sites_solution_hydrogens geom
_atom_sites_solution_primary direct
_atom_sites_solution_secondary difmap
_audit_creation_method SHELXL-97
_cell_angle_alpha 90.00
_cell_angle_beta 90.00
_cell_angle_gamma 90.00
_cell_formula_units_Z 8
_cell_length_a 8.7630(2)
_cell_length_b 10.9240(2)
_cell_length_c 20.1019(5)
_cell_measurement_temperature 123(2)
_cell_volume 1924.29(7)
_computing_cell_refinement 'Nonius collect'
_computing_data_collection 'Nonius collect'
_computing_data_reduction 'Nonius collect'
_computing_molecular_graphics X-Seed
_computing_publication_material ciftab
_computing_structure_refinement 'SHELXL-97 (Sheldrick, 1997)'
_computing_structure_solution 'SHELXS-97 (Sheldrick, 1990)'
_diffrn_ambient_temperature 123(2)
_diffrn_measured_fraction_theta_full 0.971
_diffrn_measured_fraction_theta_max 0.971
_diffrn_measurement_device_type 'Enraf Nonius Kappa CCD'
_diffrn_measurement_method 'phi and omega scans'
_diffrn_radiation_monochromator graphite
_diffrn_radiation_source 'fine-focus sealed tube'
_diffrn_radiation_type MoK\a
_diffrn_radiation_wavelength 0.71073
_diffrn_reflns_av_R_equivalents 0.0000
_diffrn_reflns_av_sigmaI/netI 0.0489
_diffrn_reflns_limit_h_max 11
_diffrn_reflns_limit_h_min 0
_diffrn_reflns_limit_k_max 14
_diffrn_reflns_limit_k_min 0
_diffrn_reflns_limit_l_max 26
_diffrn_reflns_limit_l_min 0
_diffrn_reflns_number 2322
_diffrn_reflns_theta_full 28.26
_diffrn_reflns_theta_max 28.26
_diffrn_reflns_theta_min 3.87
_exptl_absorpt_coefficient_mu 0.087
_exptl_crystal_colour colourless
_exptl_crystal_density_diffrn 1.251
_exptl_crystal_density_method 'not measured'
_exptl_crystal_description prismatic
_exptl_crystal_F_000 784
_exptl_crystal_size_max .5
_exptl_crystal_size_mid .45
_exptl_crystal_size_min .4
_refine_diff_density_max 0.288
_refine_diff_density_min -0.281
_refine_diff_density_rms 0.062
_refine_ls_extinction_method none
_refine_ls_goodness_of_fit_ref 1.083
_refine_ls_hydrogen_treatment mixed
_refine_ls_matrix_type full
_refine_ls_number_parameters 120
_refine_ls_number_reflns 2322
_refine_ls_number_restraints 0
_refine_ls_restrained_S_all 1.083
_refine_ls_R_factor_all 0.0935
_refine_ls_R_factor_gt 0.0496
_refine_ls_shift/su_max 0.000
_refine_ls_shift/su_mean 0.000
_refine_ls_structure_factor_coef Fsqd
_refine_ls_weighting_details 'calc w=1/[\s^2^(Fo^2^)+(0.0629P)^2^+0.9323P] where P=(Fo^2^+2Fc^2^)/3'
_refine_ls_weighting_scheme calc
_refine_ls_wR_factor_gt 0.1182
_refine_ls_wR_factor_ref 0.1495
_reflns_number_gt 1545
_reflns_number_total 2322
_reflns_threshold_expression >2sigma(I)
_cod_data_source_file b606042k.cif.txt
_cod_data_source_block 9
_cod_original_sg_symbol_H-M Pbca
_cod_database_code 7203443

loop_
_symmetry_equiv_pos_as_xyz
'x, y, z'
'-x+1/2, -y, z+1/2'
'x+1/2, -y+1/2, -z'
'-x, y+1/2, -z+1/2'
'-x, -y, -z'
'x-1/2, y, -z-1/2'
'-x-1/2, y-1/2, z'
'x, -y-1/2, z-1/2'

loop_
_atom_site_label
_atom_site_type_symbol
_atom_site_fract_x
_atom_site_fract_y
_atom_site_fract_z
_atom_site_U_iso_or_equiv
_atom_site_adp_type
_atom_site_occupancy
_atom_site_symmetry_multiplicity
_atom_site_calc_flag
_atom_site_refinement_flags
_atom_site_disorder_assembly
_atom_site_disorder_group
O1 O 0.23504(14) 0.29942(10) 0.37949(6) 0.0221(3) Uani 1 1 d . . .
O2 O 0.45453(15) 0.20677(13) 0.40684(7) 0.0339(4) Uani 1 1 d . . .
C1 C 0.0731(2) 0.26240(15) 0.37049(8) 0.0185(4) Uani 1 1 d . . .
C2 C 0.0761(2) 0.12726(15) 0.38636(8) 0.0208(4) Uani 1 1 d . . .
N1 N 0.02179(18) 0.28578(14) 0.30422(7) 0.0251(4) Uani 1 1 d . . .
C2' C 0.2166(2) 0.09362(16) 0.40256(9) 0.0256(4) Uani 1 1 d . . .
H2' H 0.2464 0.0135 0.4156 0.031 Uiso 1 1 calc R . .
C6 C -0.0230(2) 0.32452(16) 0.42422(9) 0.0231(4) Uani 1 1 d . . .
H6A H 0.0269 0.3147 0.4681 0.028 Uiso 1 1 calc R . .
H6B H -0.0314 0.4132 0.4146 0.028 Uiso 1 1 calc R . .
C4 C -0.1750(2) 0.13011(17) 0.44009(9) 0.0284(4) Uani 1 1 d . . .
H4A H -0.2794 0.0956 0.4383 0.034 Uiso 1 1 calc R . .
H4B H -0.1344 0.1166 0.4855 0.034 Uiso 1 1 calc R . .
C1' C 0.3188(2) 0.19954(16) 0.39722(9) 0.0236(4) Uani 1 1 d . . .
C3 C -0.0731(2) 0.06274(17) 0.38937(9) 0.0283(5) Uani 1 1 d . . .
H3A H -0.0579 -0.0233 0.4033 0.034 Uiso 1 1 calc R . .
H3B H -0.1220 0.0629 0.3450 0.034 Uiso 1 1 calc R . .
C5 C -0.1821(2) 0.26738(17) 0.42611(9) 0.0263(4) Uani 1 1 d . . .
H5A H -0.2434 0.3079 0.4611 0.032 Uiso 1 1 calc R . .
H5B H -0.2334 0.2813 0.3829 0.032 Uiso 1 1 calc R . .
C8 C 0.0006(3) 0.41443(19) 0.28658(11) 0.0406(6) Uani 1 1 d . . .
H8A H -0.0726 0.4520 0.3172 0.061 Uiso 1 1 calc R . .
H8B H -0.0383 0.4202 0.2410 0.061 Uiso 1 1 calc R . .
H8C H 0.0986 0.4573 0.2897 0.061 Uiso 1 1 calc R . .
C7 C 0.1121(2) 0.2237(2) 0.25321(10) 0.0356(5) Uani 1 1 d . . .
H7A H 0.2143 0.2600 0.2513 0.053 Uiso 1 1 calc R . .
H7B H 0.0621 0.2329 0.2099 0.053 Uiso 1 1 calc R . .
H7C H 0.1205 0.1365 0.2642 0.053 Uiso 1 1 calc R . .

loop_
_atom_site_aniso_label
_atom_site_aniso_U_11
_atom_site_aniso_U_22
_atom_site_aniso_U_33
_atom_site_aniso_U_23
_atom_site_aniso_U_13
_atom_site_aniso_U_12
O1 0.0180(7) 0.0214(6) 0.0270(6) -0.0006(5) -0.0019(5) -0.0037(5)
O2 0.0169(8) 0.0525(9) 0.0322(8) 0.0011(6) 0.0002(6) 0.0023(6)
C1 0.0139(9) 0.0190(8) 0.0225(9) 0.0013(7) -0.0007(7) -0.0026(7)
C2 0.0243(10) 0.0175(8) 0.0207(9) -0.0031(7) 0.0032(7) -0.0014(7)
N1 0.0246(9) 0.0293(8) 0.0215(8) 0.0039(6) -0.0028(6) -0.0032(6)
C2' 0.0267(11) 0.0206(8) 0.0293(9) 0.0025(8) 0.0049(8) 0.0057(7)
C6 0.0214(10) 0.0211(9) 0.0267(9) -0.0021(7) -0.0002(7) 0.0028(7)
C4 0.0219(11) 0.0341(10) 0.0293(10) 0.0008(8) 0.0029(7) -0.0063(8)
C1' 0.0218(11) 0.0296(10) 0.0194(8) -0.0020(8) 0.0030(7) 0.0034(7)
C3 0.0288(11) 0.0230(9) 0.0331(10) -0.0008(8) 0.0034(8) -0.0069(8)
C5 0.0211(10) 0.0331(10) 0.0247(9) -0.0007(8) 0.0016(7) 0.0042(8)
C8 0.0459(14) 0.0370(12) 0.0391(12) 0.0174(10) -0.0044(10) 0.0022(10)
C7 0.0378(13) 0.0461(12) 0.0228(10) -0.0035(9) 0.0010(8) -0.0099(10)

loop_
_atom_type_symbol
_atom_type_description
_atom_type_scat_dispersion_real
_atom_type_scat_dispersion_imag
_atom_type_scat_source
C C 0.0033 0.0016 'International Tables Vol C Tables 4.2.6.8 and 6.1.1.4'
H H 0.0000 0.0000 'International Tables Vol C Tables 4.2.6.8 and 6.1.1.4'
N N 0.0061 0.0033 'International Tables Vol C Tables 4.2.6.8 and 6.1.1.4'
O O 0.0106 0.0060 'International Tables Vol C Tables 4.2.6.8 and 6.1.1.4'

loop_
_geom_angle_atom_site_label_1
_geom_angle_atom_site_label_2
_geom_angle_atom_site_label_3
_geom_angle
_geom_angle_site_symmetry_1
_geom_angle_site_symmetry_3
_geom_angle_publ_flag
C1' O1 C1 109.16(13) . . ?
N1 C1 O1 111.43(13) . . ?
N1 C1 C2 112.15(14) . . ?
O1 C1 C2 102.92(13) . . ?
N1 C1 C6 113.94(15) . . ?
O1 C1 C6 108.62(13) . . ?
C2 C1 C6 107.11(14) . . ?
C2' C2 C3 132.47(17) . . ?
C2' C2 C1 109.83(16) . . ?
C3 C2 C1 117.18(16) . . ?
C1 N1 C8 115.99(15) . . ?
C1 N1 C7 113.61(15) . . ?
C8 N1 C7 110.15(16) . . ?
C2 C2' C1' 109.29(16) . . ?
C5 C6 C1 109.82(14) . . ?
C5 C4 C3 111.74(15) . . ?
O2 C1' O1 121.34(17) . . ?
O2 C1' C2' 129.89(17) . . ?
O1 C1' C2' 108.76(15) . . ?
C2 C3 C4 108.07(15) . . ?
C4 C5 C6 111.65(15) . . ?

loop_
_geom_bond_atom_site_label_1
_geom_bond_atom_site_label_2
_geom_bond_distance
_geom_bond_site_symmetry_2
_geom_bond_publ_flag
O1 C1' 1.362(2) . ?
O1 C1 1.487(2) . ?
O2 C1' 1.208(2) . ?
C1 N1 1.429(2) . ?
C1 C2 1.510(2) . ?
C1 C6 1.529(2) . ?
C2 C2' 1.325(3) . ?
C2 C3 1.486(3) . ?
N1 C8 1.461(2) . ?
N1 C7 1.462(2) . ?
C2' C1' 1.467(3) . ?
C6 C5 1.527(3) . ?
C4 C5 1.527(3) . ?
C4 C3 1.542(3) . ?

loop_
_geom_torsion_atom_site_label_1
_geom_torsion_atom_site_label_2
_geom_torsion_atom_site_label_3
_geom_torsion_atom_site_label_4
_geom_torsion
_geom_torsion_site_symmetry_1
_geom_torsion_site_symmetry_2
_geom_torsion_site_symmetry_3
_geom_torsion_site_symmetry_4
_geom_torsion_publ_flag
C1' O1 C1 N1 -119.78(15) . . . . ?
C1' O1 C1 C2 0.59(16) . . . . ?
C1' O1 C1 C6 113.91(15) . . . . ?
N1 C1 C2 C2' 120.57(17) . . . . ?
O1 C1 C2 C2' 0.70(18) . . . . ?
C6 C1 C2 C2' -113.71(16) . . . . ?
N1 C1 C2 C3 -66.7(2) . . . . ?
O1 C1 C2 C3 173.45(14) . . . . ?
C6 C1 C2 C3 59.04(19) . . . . ?
O1 C1 N1 C8 -71.1(2) . . . . ?
C2 C1 N1 C8 174.13(16) . . . . ?
C6 C1 N1 C8 52.2(2) . . . . ?
O1 C1 N1 C7 58.05(19) . . . . ?
C2 C1 N1 C7 -56.7(2) . . . . ?
C6 C1 N1 C7 -178.62(15) . . . . ?
C3 C2 C2' C1' -172.90(18) . . . . ?
C1 C2 C2' C1' -1.6(2) . . . . ?
N1 C1 C6 C5 67.54(19) . . . . ?
O1 C1 C6 C5 -167.61(13) . . . . ?
C2 C1 C6 C5 -57.09(18) . . . . ?
C1 O1 C1' O2 179.41(15) . . . . ?
C1 O1 C1' C2' -1.56(18) . . . . ?
C2 C2' C1' O2 -179.02(18) . . . . ?
C2 C2' C1' O1 2.1(2) . . . . ?
C2' C2 C3 C4 115.2(2) . . . . ?
C1 C2 C3 C4 -55.5(2) . . . . ?
C5 C4 C3 C2 51.3(2) . . . . ?
C3 C4 C5 C6 -55.7(2) . . . . ?
C1 C6 C5 C4 58.77(19) . . . . ?
